data_9011373
loop_
_publ_author_name
'Demartin, F.'
'Gramaccioli, C. M.'
'Pilati, T.'

_publ_section_title
;Structure of a new natural tungstate arsenate, [Ca2Y(AsO4)(WO4)2],
 structurally related to scheelite Locality: Alpine fissures, Pizzo Cervandone
 area, Ossola Valley, Italy Note: anisoU's from ICSD
;
_journal_name_full 'Acta Crystallographica, Section C'
_journal_page_first 1357
_journal_page_last 1359
_journal_paper_doi 10.1107/S0108270192003688
_journal_volume 48
_journal_year 1992
_chemical_compound_source 'Alpine fissures, Pizzo Cervandone area, Ossola Valley, Italy'
_chemical_formula_sum 'As Ca2 O12 W2 Y'
_chemical_name_mineral Paraniite-(Y)
_space_group_IT_number 88
_symmetry_space_group_name_Hall '-I 4ad'
_symmetry_space_group_name_H-M 'I 41/a :2'
_cell_angle_alpha 90
_cell_angle_beta 90
_cell_angle_gamma 90
_cell_length_a 5.135
_cell_length_b 5.135
_cell_length_c 33.8820
_cell_formula_units_Z 4
_cell_volume 893.408
_database_code_amcsd 0010274
_exptl_crystal_density_diffrn 5.975
_cod_original_sg_symbol_H-M 'I 41/a'
_cod_original_formula_sum 'Ca2 Y As W2 O12'
_cod_database_code 9011373

loop_
_space_group_symop_operation_xyz
x,y,z
1/2+x,1/2+y,1/2+z
3/4+y,1/4-x,1/4-z
1/4+y,3/4-x,3/4-z
3/4-y,1/4+x,1/4+z
1/4-y,3/4+x,3/4+z
1/2+x,y,1/2-z
+x,1/2+y,-z
1/2-x,-y,1/2+z
-x,1/2-y,+z
3/4-y,3/4+x,3/4-z
1/4-y,1/4+x,1/4-z
3/4+y,3/4-x,3/4+z
1/4+y,1/4-x,1/4+z
-x,-y,-z
1/2-x,1/2-y,1/2-z

loop_
_atom_site_aniso_label
_atom_site_aniso_U_11
_atom_site_aniso_U_22
_atom_site_aniso_U_33
_atom_site_aniso_U_12
_atom_site_aniso_U_13
_atom_site_aniso_U_23
Ca 0.01360 0.01490 0.00910 0.00350 0.00000 0.00000
Y 0.01080 0.01080 0.00520 0.00000 0.00000 0.00000
As 0.01030 0.01030 0.00470 0.00000 0.00000 0.00000
W 0.01106 0.00951 0.01038 0.00150 0.00000 0.00000
O1 0.02000 0.02000 0.01100 0.00100 0.00200 -0.00100
O2 0.01500 0.01900 0.01300 0.00000 0.00000 0.00200
O3 0.02500 0.02300 0.01400 0.00700 0.00000 0.00200

loop_
_atom_site_label
_atom_site_fract_x
_atom_site_fract_y
_atom_site_fract_z
_atom_site_U_iso_or_equiv
Ca 0.50000 0.25000 0.04167 0.01250
Y 0.00000 0.25000 0.12500 0.00898
As 0.50000 0.75000 0.12500 0.00842
W 0.00000 0.75000 0.04679 0.01032
O1 0.24370 0.88530 0.01600 0.01710
O2 0.15590 0.47840 0.07050 0.01580
O3 0.32200 -0.03400 0.09770 0.02050

loop_
_cod_related_entry_id
_cod_related_entry_database
_cod_related_entry_code
1 AMCSD 0010274
